data_1552302
loop_
_publ_author_name
'Zhang, Li-Min'
'Zhou, Guodong'
'Zhou, Guoqing'
'Lee, Hung Kay'
'Zhao, Ni'
'Prezhdo, Oleg V.'
'Mak, Thomas C. W.'

_publ_section_title
;
 Core-Dependent Properties of Copper Nanoclusters: Valence-Pure
 Nanoclusters as NIR TADF Emitters and Mixed-Valence Ones as
 Semiconductors
;
_journal_name_full 'Chemical Science'
_journal_paper_doi 10.1039/C9SC03455B
_journal_year 2019
_chemical_formula_moiety 'C84 H126 Cu15 N O3'
_chemical_formula_sum 'C84 H126 Cu15 N O3'
_chemical_formula_weight 2151.0942
_space_group_crystal_system monoclinic
_space_group_IT_number 15
_space_group_name_Hall '-C 2yc'
_space_group_name_H-M_alt 'C 1 2/c 1'
_symmetry_space_group_name_Hall '-C 2yc'
_symmetry_space_group_name_H-M 'C 1 2/c 1'
_atom_sites_solution_hydrogens geom
_audit_creation_date 2019-02-15
_audit_creation_method
;
Olex2 1.2
(compiled 2017.08.10 svn.r3458 for OlexSys, GUI svn.r5381)
;
_audit_update_record
;
2019-04-03 deposited with the CCDC.    2019-09-06 downloaded from the CCDC.
;
_cell_angle_alpha 90
_cell_angle_beta 112.054(10)
_cell_angle_gamma 90
_cell_formula_units_Z 8
_cell_length_a 49.115(10)
_cell_length_b 15.305(3)
_cell_length_c 28.157(5)
_cell_measurement_reflns_used 9185
_cell_measurement_temperature 173
_cell_measurement_theta_max 20.077
_cell_measurement_theta_min 2.229
_cell_volume 19617(7)
_computing_cell_refinement 'SAINT v8.34A (Bruker, 2013)'
_computing_data_reduction 'SAINT v8.34A (Bruker, 2013)'
_computing_molecular_graphics 'Olex2 (Dolomanov et al., 2009)'
_computing_publication_material 'Olex2 (Dolomanov et al., 2009)'
_computing_structure_refinement 'ShelXL (Sheldrick, 2015)'
_computing_structure_solution 'SHELXS-97 (Sheldrick, 1990)'
_diffrn_ambient_temperature 173
_diffrn_measured_fraction_theta_full 0.998
_diffrn_measured_fraction_theta_max 0.997
_diffrn_measurement_device_type 'Bruker APEX-II CCD'
_diffrn_measurement_method '\f and \w scans'
_diffrn_radiation_type MoK\a
_diffrn_radiation_wavelength 0.71073
_diffrn_reflns_av_R_equivalents 0.1321
_diffrn_reflns_av_unetI/netI 0.1577
_diffrn_reflns_Laue_measured_fraction_full 0.998
_diffrn_reflns_Laue_measured_fraction_max 0.997
_diffrn_reflns_limit_h_max 62
_diffrn_reflns_limit_h_min -62
_diffrn_reflns_limit_k_max 19
_diffrn_reflns_limit_k_min -18
_diffrn_reflns_limit_l_max 35
_diffrn_reflns_limit_l_min -35
_diffrn_reflns_number 67408
_diffrn_reflns_point_group_measured_fraction_full 0.998
_diffrn_reflns_point_group_measured_fraction_max 0.997
_diffrn_reflns_theta_full 25.242
_diffrn_reflns_theta_max 26.999
_diffrn_reflns_theta_min 1.404
_diffrn_standards_number 0
_exptl_absorpt_coefficient_mu 3.215
_exptl_absorpt_correction_T_max 0.825
_exptl_absorpt_correction_T_min 0.687
_exptl_absorpt_correction_type multi-scan
_exptl_absorpt_process_details SADABS
_exptl_crystal_colour red
_exptl_crystal_density_diffrn 1.420
_exptl_crystal_density_method 'not measured'
_exptl_crystal_description block
_exptl_crystal_F_000 8336.0
_exptl_crystal_size_max 0.15
_exptl_crystal_size_mid 0.1
_exptl_crystal_size_min 0.06
_refine_diff_density_max 1.206
_refine_diff_density_min -1.344
_refine_diff_density_rms 0.173
_refine_ls_extinction_method none
_refine_ls_goodness_of_fit_ref 1.000
_refine_ls_hydrogen_treatment constr
_refine_ls_matrix_type full
_refine_ls_number_parameters 1012
_refine_ls_number_reflns 21344
_refine_ls_number_restraints 167
_refine_ls_restrained_S_all 0.998
_refine_ls_R_factor_all 0.1982
_refine_ls_R_factor_gt 0.0801
_refine_ls_shift/su_max 0.008
_refine_ls_shift/su_mean 0.000
_refine_ls_structure_factor_coef Fsqd
_refine_ls_weighting_details 'w=1/[\s^2^(Fo^2^)+(0.1264P)^2^] where P=(Fo^2^+2Fc^2^)/3'
_refine_ls_weighting_scheme calc
_refine_ls_wR_factor_gt 0.2028
_refine_ls_wR_factor_ref 0.2704
_reflns_Friedel_coverage 0.000
_reflns_number_gt 8840
_reflns_number_total 21344
_reflns_threshold_expression 'I > 2\s(I)'
_cod_data_source_file c9sc03455b2.cif
_cod_data_source_block 1
_cod_database_code 1552302
_shelx_shelxl_version_number 2017/1
_shelx_space_group_comment
;
The symmetry employed for this shelxl refinement is uniquely defined
by the following loop, which should always be used as a source of
symmetry information in preference to the above space-group names.
They are only intended as comments.
;
_olex2_refinement_description
;
1. Fixed Uiso
 At 1.5 times of:
  All C(H,H,H) groups
2. Restrained distances
 C10A-C11A = C10A-C12A = C11A-C12A
 2.45 with sigma of 0.01
 C10B-C11B = C10B-C12B = C11B-C12B
 2.45 with sigma of 0.01
 C82A-C83A = C82A-C84A = C84A-C83A
 2.45 with sigma of 0.01
 C82B-C83B = C82B-C84B = C84B-C83B
 2.45 with sigma of 0.01
 C81-C82A = C81-C83A = C81-C84A
 1.52 with sigma of 0.01
 C81-C82B = C81-C83B = C81-C84B
 1.52 with sigma of 0.01
 C27-C30A \\sim C27-C30B
 with sigma of 0.02
 C27-C29A \\sim C27-C29B
 with sigma of 0.02
 C27-C28A \\sim C27-C28B
 with sigma of 0.02
 C9-C10A \\sim C9-C10B
 with sigma of 0.02
 C9-C11A \\sim C9-C11B
 with sigma of 0.02
 C9-C12A \\sim C9-C12B
 with sigma of 0.02
 C3-C6A \\sim C3-C6B
 with sigma of 0.02
 C3-C5A \\sim C3-C5B
 with sigma of 0.02
 C3-C4A \\sim C3-C4B
 with sigma of 0.02
3. Rigid bond restraints
 C15, C16
 with sigma for 1-2 distances of 0.01 and sigma for 1-3 distances of 0.02
 C33, C35B
 with sigma for 1-2 distances of 0.01 and sigma for 1-3 distances of 0.02
4. Uiso/Uaniso restraints and constraints
Uanis(C4A) \\sim Ueq, Uanis(C5A) \\sim Ueq, Uanis(C6A) \\sim Ueq, Uanis(C10A)
\\sim Ueq, Uanis(C11A) \\sim Ueq, Uanis(C12A) \\sim Ueq, Uanis(C34A) \\sim Ueq,
Uanis(C35A) \\sim Ueq, Uanis(C36A) \\sim Ueq, Uanis(C81) \\sim Ueq, Uanis(C82A)
\\sim Ueq, Uanis(C83A) \\sim Ueq: with sigma of 0.001 and sigma for terminal
atoms of 0.002
Uanis(C9) \\sim Ueq, Uanis(C16) \\sim Ueq, Uanis(C17) \\sim Ueq, Uanis(C18)
\\sim Ueq, Uanis(C28A) \\sim Ueq, Uanis(C29A) \\sim Ueq, Uanis(C30A) \\sim Ueq,
Uanis(C76A) \\sim Ueq, Uanis(C77A) \\sim Ueq, Uanis(C78A) \\sim Ueq,
Uanis(C84A) \\sim Ueq: with sigma of 0.001 and sigma for terminal atoms of 0.002
Uanis(C78A) = Uanis(C78B)
Uanis(C77A) = Uanis(C77B)
Uanis(C76A) = Uanis(C76B)
Uanis(C29A) = Uanis(C29B)
Uanis(C28A) = Uanis(C28B)
Uanis(C30A) = Uanis(C30B)
Uanis(C36A) = Uanis(C36B)
Uanis(C35A) = Uanis(C35B)
Uanis(C34A) = Uanis(C34B)
Uanis(C82A) = Uanis(C82B)
Uanis(C83A) = Uanis(C83B)
Uanis(C84A) = Uanis(C84B)
Uanis(C10A) = Uanis(C10B)
Uanis(C11A) = Uanis(C11B)
Uanis(C12A) = Uanis(C12B)
Uanis(C4A) = Uanis(C4B)
Uanis(C5A) = Uanis(C5B)
Uanis(C6A) = Uanis(C6B)
5. Others
 Sof(C84B)=Sof(C83B)=Sof(C82B)=1-FVAR(1)
 Sof(C84A)=Sof(C83A)=Sof(C82A)=FVAR(1)
 Sof(C10B)=Sof(C11B)=Sof(C12B)=1-FVAR(2)
 Sof(C10A)=Sof(C11A)=Sof(C12A)=FVAR(2)
 Sof(C4B)=Sof(C5B)=Sof(C6B)=1-FVAR(3)
 Sof(C4A)=Sof(C5A)=Sof(C6A)=FVAR(3)
 Sof(C36B)=Sof(C35B)=Sof(C34B)=1-FVAR(4)
 Sof(C36A)=Sof(C35A)=Sof(C34A)=FVAR(4)
 Sof(C28A)=Sof(C29A)=Sof(C30A)=1-FVAR(5)
 Sof(C29B)=Sof(C28B)=Sof(C30B)=FVAR(5)
 Sof(C76B)=Sof(C78B)=Sof(C77B)=1-FVAR(6)
 Sof(C76A)=Sof(C78A)=Sof(C77A)=FVAR(6)
6.a Idealised Me refined as rotating group:
 C16(H16A,H16B,H16C), C17(H17A,H17B,H17C), C18(H18A,H18B,H18C), C22(H22A,H22B,
 H22C), C23(H23A,H23B,H23C), C24(H24A,H24B,H24C), C40(H40A,H40B,H40C), C41(H41A,
 H41B,H41C), C42(H42A,H42B,H42C), C46(H46A,H46B,H46C), C47(H47A,H47B,H47C),
 C48(H48A,H48B,H48C), C52(H52A,H52B,H52C), C53(H53A,H53B,H53C), C54(H54A,H54B,
 H54C), C58(H58A,H58B,H58C), C59(H59A,H59B,H59C), C60(H60A,H60B,H60C), C64(H64A,
 H64B,H64C), C65(H65A,H65B,H65C), C66(H66A,H66B,H66C), C70(H70A,H70B,H70C),
 C71(H71A,H71B,H71C), C72(H72A,H72B,H72C)
;
_olex2_submission_special_instructions 'No special instructions were received'

loop_
_space_group_symop_operation_xyz
'x, y, z'
'-x, y, -z+1/2'
'x+1/2, y+1/2, z'
'-x+1/2, y+1/2, -z+1/2'
'-x, -y, -z'
'x, -y, z-1/2'
'-x+1/2, -y+1/2, -z'
'x+1/2, -y+1/2, z-1/2'

loop_
_atom_site_label
_atom_site_type_symbol
_atom_site_fract_x
_atom_site_fract_y
_atom_site_fract_z
_atom_site_U_iso_or_equiv
_atom_site_adp_type
_atom_site_occupancy
_atom_site_site_symmetry_order
_atom_site_calc_flag
_atom_site_refinement_flags_posn
_atom_site_refinement_flags_adp
_atom_site_refinement_flags_occupancy
_atom_site_disorder_assembly
_atom_site_disorder_group
C76A C 0.1131(9) 0.567(2) -0.0150(14) 0.135(8) Uani 0.493(16) 1 d . U P A 1
C78A C 0.1200(7) 0.603(2) 0.0780(13) 0.108(7) Uani 0.493(16) 1 d . U P A 1
C77A C 0.0710(8) 0.556(2) 0.0241(14) 0.124(7) Uani 0.493(16) 1 d . U P A 1
C76B C 0.0893(9) 0.558(2) -0.0265(14) 0.135(8) Uani 0.507(16) 1 d . . P A 2
C78B C 0.1284(7) 0.601(2) 0.0573(12) 0.108(7) Uani 0.507(16) 1 d . . P A 2
C77B C 0.0782(7) 0.580(2) 0.0629(14) 0.124(7) Uani 0.507(16) 1 d . . P A 2
C29B C 0.0442(7) -0.066(2) 0.2251(9) 0.114(7) Uani 0.48(2) 1 d D . P B 1
C28B C 0.0155(7) 0.013(2) 0.1460(16) 0.142(9) Uani 0.48(2) 1 d D . P B 1
C30B C 0.0442(9) -0.1303(19) 0.1387(14) 0.129(8) Uani 0.48(2) 1 d D . P B 1
C28A C 0.0195(7) 0.023(2) 0.1765(16) 0.142(9) Uani 0.52(2) 1 d D U P B 2
C29A C 0.0534(7) -0.1122(19) 0.2154(10) 0.114(7) Uani 0.52(2) 1 d D U P B 2
C30A C 0.0291(8) -0.099(2) 0.1194(10) 0.129(8) Uani 0.52(2) 1 d D U P B 2
C36A C 0.0691(12) 0.304(3) 0.3456(19) 0.159(10) Uani 0.438(18) 1 d . U P C 1
C35A C 0.0970(12) 0.175(4) 0.362(2) 0.170(10) Uani 0.438(18) 1 d . U P C 1
C34A C 0.0467(10) 0.133(3) 0.3112(17) 0.147(9) Uani 0.438(18) 1 d . U P C 1
C36B C 0.0908(9) 0.108(3) 0.3416(16) 0.159(10) Uani 0.562(18) 1 d . . P C 2
C35B C 0.0403(9) 0.197(3) 0.3149(15) 0.170(10) Uani 0.562(18) 1 d . U P C 2
C34B C 0.0881(9) 0.257(3) 0.3598(14) 0.147(9) Uani 0.562(18) 1 d . . P C 2
C4A C 0.0365(9) 0.4281(16) -0.1422(14) 0.121(7) Uani 0.411(14) 1 d D U P D 1
C5A C 0.0601(8) 0.326(3) -0.1627(15) 0.127(7) Uani 0.411(14) 1 d D U P D 1
C6A C 0.0043(5) 0.296(3) -0.1642(14) 0.113(7) Uani 0.411(14) 1 d D U P D 1
C4B C 0.0546(6) 0.4002(17) -0.1494(10) 0.121(7) Uani 0.589(14) 1 d D . P D 2
C5B C 0.0391(6) 0.2334(16) -0.1671(10) 0.127(7) Uani 0.589(14) 1 d D . P D 2
C6B C 0.0043(4) 0.3443(18) -0.1579(10) 0.113(7) Uani 0.589(14) 1 d D . P D 2
C10A C 0.1305(6) 0.112(2) -0.1399(13) 0.141(8) Uani 0.45(2) 1 d D U P E 1
C11A C 0.1562(8) 0.2498(15) -0.1423(12) 0.114(7) Uani 0.45(2) 1 d D U P E 1
C12A C 0.1819(5) 0.134(2) -0.0824(14) 0.165(10) Uani 0.45(2) 1 d D U P E 1
C10B C 0.1421(7) 0.0754(13) -0.1258(11) 0.141(8) Uani 0.55(2) 1 d D . P E 2
C11B C 0.1354(6) 0.2236(16) -0.1615(9) 0.114(7) Uani 0.55(2) 1 d D . P E 2
C12B C 0.1822(4) 0.181(2) -0.0939(12) 0.165(10) Uani 0.55(2) 1 d D . P E 2
C84A C 0.2175(5) 0.550(2) -0.0243(12) 0.150(9) Uani 0.480(17) 1 d D U P F 1
C83A C 0.1645(5) 0.5598(19) -0.0740(13) 0.148(9) Uani 0.480(17) 1 d D U P F 1
C82A C 0.1925(8) 0.4370(18) -0.0885(12) 0.170(10) Uani 0.480(17) 1 d D U P F 1
C84B C 0.2010(7) 0.5886(13) -0.0292(12) 0.150(9) Uani 0.520(17) 1 d D . P F 2
C83B C 0.2154(6) 0.4481(17) -0.0543(13) 0.148(9) Uani 0.520(17) 1 d D . P F 2
C82B C 0.1652(5) 0.503(2) -0.0991(9) 0.170(10) Uani 0.520(17) 1 d D . P F 2
C1 C 0.0539(2) 0.2835(7) -0.0402(4) 0.072(3) Uani 1 1 d . . . . .
C2 C 0.0491(2) 0.3004(9) -0.0840(4) 0.086(4) Uani 1 1 d . . . . .
C3 C 0.0364(3) 0.3209(10) -0.1396(4) 0.110(5) Uani 1 1 d D . . . .
C7 C 0.1274(3) 0.2433(7) -0.0505(4) 0.071(3) Uani 1 1 d . . . . .
C8 C 0.1406(3) 0.2035(8) -0.0695(5) 0.088(4) Uani 1 1 d . . . . .
C9 C 0.1548(5) 0.1586(14) -0.1084(9) 0.178(8) Uani 1 1 d D U . . .
C13 C 0.1578(3) 0.0225(8) 0.0043(4) 0.087(4) Uani 1 1 d . . . . .
C14 C 0.1697(3) -0.0503(8) 0.0119(4) 0.083(4) Uani 1 1 d . . . . .
C15 C 0.1819(3) -0.1397(8) 0.0109(5) 0.099(4) Uani 1 1 d . U . . .
C16 C 0.1868(4) -0.1465(11) -0.0369(6) 0.142(5) Uani 1 1 d . U . . .
H16A H 0.169041 -0.132224 -0.065190 0.214 Uiso 1 1 calc GR . . . .
H16B H 0.192587 -0.205177 -0.040921 0.214 Uiso 1 1 calc GR . . . .
H16C H 0.202087 -0.106759 -0.036205 0.214 Uiso 1 1 calc GR . . . .
C17 C 0.1624(4) -0.2109(11) 0.0136(7) 0.156(6) Uani 1 1 d . U . . .
H17A H 0.143359 -0.203370 -0.012826 0.234 Uiso 1 1 calc GR . . . .
H17B H 0.160706 -0.210024 0.046496 0.234 Uiso 1 1 calc GR . . . .
H17C H 0.170507 -0.265943 0.009041 0.234 Uiso 1 1 calc GR . . . .
C18 C 0.2126(4) -0.1435(11) 0.0567(7) 0.157(7) Uani 1 1 d . U . . .
H18A H 0.222006 -0.198214 0.055901 0.235 Uiso 1 1 calc GR . . . .
H18B H 0.209865 -0.138245 0.088595 0.235 Uiso 1 1 calc GR . . . .
H18C H 0.224751 -0.096389 0.053588 0.235 Uiso 1 1 calc GR . . . .
C19 C 0.1632(2) 0.0112(7) 0.1457(4) 0.058(2) Uani 1 1 d . . . . .
C20 C 0.1621(2) -0.0544(6) 0.1676(4) 0.058(2) Uani 1 1 d . . . . .
C21 C 0.1643(3) -0.1395(7) 0.1942(4) 0.084(4) Uani 1 1 d . . . . .
C22 C 0.1693(4) -0.1216(10) 0.2511(5) 0.147(7) Uani 1 1 d . . . . .
H22A H 0.152620 -0.091322 0.252962 0.220 Uiso 1 1 calc GR . . . .
H22B H 0.186579 -0.086260 0.266354 0.220 Uiso 1 1 calc GR . . . .
H22C H 0.171872 -0.175990 0.269206 0.220 Uiso 1 1 calc GR . . . .
C23 C 0.1378(4) -0.1925(9) 0.1669(8) 0.205(11) Uani 1 1 d . . . . .
H23A H 0.123357 -0.156840 0.141878 0.308 Uiso 1 1 calc GR . . . .
H23B H 0.129905 -0.214369 0.190999 0.308 Uiso 1 1 calc GR . . . .
H23C H 0.142977 -0.240582 0.150061 0.308 Uiso 1 1 calc GR . . . .
C24 C 0.1909(4) -0.1878(9) 0.1907(6) 0.150(7) Uani 1 1 d . . . . .
H24A H 0.193592 -0.242256 0.208814 0.224 Uiso 1 1 calc GR . . . .
H24B H 0.208181 -0.152469 0.205646 0.224 Uiso 1 1 calc GR . . . .
H24C H 0.187572 -0.198915 0.155373 0.224 Uiso 1 1 calc GR . . . .
C25 C 0.0939(3) 0.0252(7) 0.1737(4) 0.080(3) Uani 1 1 d . . . . .
C26 C 0.0701(3) 0.0037(8) 0.1757(5) 0.095(4) Uani 1 1 d . . . . .
C27 C 0.0430(4) -0.0447(10) 0.1735(6) 0.123(5) Uani 1 1 d D . . . .
C31 C 0.0798(2) 0.2451(8) 0.2340(4) 0.080(3) Uani 1 1 d . . . . .
C32 C 0.0757(3) 0.2187(10) 0.2696(5) 0.105(4) Uani 1 1 d . . . . .
C33 C 0.0715(5) 0.1999(19) 0.3202(7) 0.194(11) Uani 1 1 d . U . . .
C37 C 0.1057(2) 0.4266(7) 0.1702(4) 0.073(3) Uani 1 1 d . . . . .
C38 C 0.0962(3) 0.4535(8) 0.2010(5) 0.094(4) Uani 1 1 d . . . . .
C39 C 0.0850(3) 0.5078(11) 0.2340(5) 0.117(5) Uani 1 1 d . . . . .
C40 C 0.0872(5) 0.6009(11) 0.2276(8) 0.185(10) Uani 1 1 d . . . . .
H40A H 0.107342 0.618571 0.243131 0.277 Uiso 1 1 calc GR . . . .
H40B H 0.075800 0.631143 0.243756 0.277 Uiso 1 1 calc GR . . . .
H40C H 0.079773 0.614792 0.191772 0.277 Uiso 1 1 calc GR . . . .
C41 C 0.1044(4) 0.4898(13) 0.2893(6) 0.172(9) Uani 1 1 d . . . . .
H41A H 0.123100 0.517865 0.297115 0.258 Uiso 1 1 calc GR . . . .
H41B H 0.107288 0.427979 0.294461 0.258 Uiso 1 1 calc GR . . . .
H41C H 0.095242 0.512309 0.311462 0.258 Uiso 1 1 calc GR . . . .
C42 C 0.0524(4) 0.4790(11) 0.2221(6) 0.152(7) Uani 1 1 d . . . . .
H42A H 0.048534 0.480605 0.253081 0.228 Uiso 1 1 calc GR . . . .
H42B H 0.049511 0.420731 0.208575 0.228 Uiso 1 1 calc GR . . . .
H42C H 0.039298 0.518213 0.197444 0.228 Uiso 1 1 calc GR . . . .
C43 C 0.1446(2) 0.1936(5) 0.1841(3) 0.046(2) Uani 1 1 d . . . . .
C44 C 0.1605(2) 0.2169(6) 0.2273(4) 0.050(2) Uani 1 1 d . . . . .
C45 C 0.1777(2) 0.2258(7) 0.2844(3) 0.066(3) Uani 1 1 d . . . . .
C46 C 0.2085(3) 0.2592(11) 0.2958(5) 0.132(6) Uani 1 1 d . . . . .
H46A H 0.208432 0.298407 0.269149 0.198 Uiso 1 1 calc GR . . . .
H46B H 0.221322 0.210782 0.297520 0.198 Uiso 1 1 calc GR . . . .
H46C H 0.215439 0.289451 0.328032 0.198 Uiso 1 1 calc GR . . . .
C47 C 0.1620(3) 0.2898(7) 0.3075(4) 0.088(4) Uani 1 1 d . . . . .
H47A H 0.170355 0.285438 0.344234 0.132 Uiso 1 1 calc GR . . . .
H47B H 0.141489 0.275708 0.295427 0.132 Uiso 1 1 calc GR . . . .
H47C H 0.164412 0.348326 0.297457 0.132 Uiso 1 1 calc GR . . . .
C48 C 0.1787(4) 0.1358(8) 0.3082(4) 0.126(6) Uani 1 1 d . . . . .
H48A H 0.185061 0.093277 0.289531 0.189 Uiso 1 1 calc GR . . . .
H48B H 0.159473 0.120582 0.306950 0.189 Uiso 1 1 calc GR . . . .
H48C H 0.192208 0.136774 0.343276 0.189 Uiso 1 1 calc GR . . . .
C49 C 0.1084(2) 0.1519(6) 0.0495(3) 0.058(2) Uani 1 1 d . . . . .
C50 C 0.0930(2) 0.0876(7) 0.0309(4) 0.064(3) Uani 1 1 d . . . . .
C51 C 0.0732(3) 0.0142(7) 0.0058(4) 0.078(3) Uani 1 1 d . . . . .
C52 C 0.0856(3) -0.0710(9) 0.0356(7) 0.154(7) Uani 1 1 d . . . . .
H52A H 0.102344 -0.089781 0.028647 0.230 Uiso 1 1 calc GR . . . .
H52B H 0.070717 -0.115569 0.024934 0.230 Uiso 1 1 calc GR . . . .
H52C H 0.091243 -0.060613 0.071640 0.230 Uiso 1 1 calc GR . . . .
C53 C 0.0440(3) 0.0340(9) 0.0123(6) 0.129(6) Uani 1 1 d . . . . .
H53A H 0.047307 0.035175 0.048156 0.194 Uiso 1 1 calc GR . . . .
H53B H 0.029941 -0.010540 -0.004379 0.194 Uiso 1 1 calc GR . . . .
H53C H 0.036710 0.089769 -0.002668 0.194 Uiso 1 1 calc GR . . . .
C54 C 0.0692(3) 0.0109(11) -0.0494(5) 0.134(6) Uani 1 1 d . . . . .
H54A H 0.064935 0.068428 -0.063934 0.202 Uiso 1 1 calc GR . . . .
H54B H 0.053217 -0.027589 -0.067457 0.202 Uiso 1 1 calc GR . . . .
H54C H 0.086882 -0.010328 -0.052455 0.202 Uiso 1 1 calc GR . . . .
C55 C 0.0694(2) 0.2553(7) 0.1041(3) 0.057(2) Uani 1 1 d . . . . .
C56 C 0.0444(3) 0.2745(8) 0.0788(4) 0.074(3) Uani 1 1 d . . . . .
C57 C 0.0131(2) 0.3037(9) 0.0598(5) 0.097(4) Uani 1 1 d . . . . .
C58 C -0.0058(3) 0.2436(12) 0.0114(7) 0.164(7) Uani 1 1 d . . . . .
H58A H -0.022295 0.276297 -0.010948 0.246 Uiso 1 1 calc GR . . . .
H58B H -0.012609 0.192600 0.023413 0.246 Uiso 1 1 calc GR . . . .
H58C H 0.006366 0.226334 -0.006851 0.246 Uiso 1 1 calc GR . . . .
C59 C 0.0035(4) 0.2947(16) 0.1073(8) 0.233(13) Uani 1 1 d . . . . .
H59A H 0.010695 0.240409 0.124553 0.350 Uiso 1 1 calc GR . . . .
H59B H -0.017506 0.296028 0.095721 0.350 Uiso 1 1 calc GR . . . .
H59C H 0.011618 0.342312 0.130610 0.350 Uiso 1 1 calc GR . . . .
C60 C 0.0113(4) 0.3966(11) 0.0397(9) 0.189(10) Uani 1 1 d . . . . .
H60A H 0.016684 0.436890 0.067829 0.284 Uiso 1 1 calc GR . . . .
H60B H -0.008386 0.408524 0.016490 0.284 Uiso 1 1 calc GR . . . .
H60C H 0.024535 0.403043 0.021978 0.284 Uiso 1 1 calc GR . . . .
C61 C 0.1754(2) 0.2376(6) 0.0956(4) 0.057(2) Uani 1 1 d . . . . .
C62 C 0.1996(2) 0.2053(6) 0.1097(4) 0.054(2) Uani 1 1 d . . . . .
C63 C 0.2310(2) 0.1841(7) 0.1279(4) 0.072(3) Uani 1 1 d . . . . .
C64 C 0.2454(3) 0.2222(10) 0.1869(5) 0.130(6) Uani 1 1 d . . . . .
H64A H 0.237723 0.279587 0.188065 0.195 Uiso 1 1 calc GR . . . .
H64B H 0.266335 0.225238 0.197451 0.195 Uiso 1 1 calc GR . . . .
H64C H 0.240402 0.184086 0.209479 0.195 Uiso 1 1 calc GR . . . .
C65 C 0.2437(3) 0.2262(9) 0.0929(7) 0.138(6) Uani 1 1 d . . . . .
H65A H 0.239660 0.287806 0.091016 0.208 Uiso 1 1 calc GR . . . .
H65B H 0.234973 0.200998 0.059379 0.208 Uiso 1 1 calc GR . . . .
H65C H 0.264520 0.216962 0.105983 0.208 Uiso 1 1 calc GR . . . .
C66 C 0.2363(3) 0.0850(8) 0.1292(5) 0.101(4) Uani 1 1 d . . . . .
H66A H 0.229922 0.058663 0.154188 0.152 Uiso 1 1 calc GR . . . .
H66B H 0.256855 0.073936 0.138136 0.152 Uiso 1 1 calc GR . . . .
H66C H 0.225403 0.060619 0.096044 0.152 Uiso 1 1 calc GR . . . .
C67 C 0.1808(2) 0.4135(6) 0.1676(4) 0.061(3) Uani 1 1 d . . . . .
C68 C 0.1980(2) 0.4587(6) 0.1582(4) 0.067(3) Uani 1 1 d . . . . .
C69 C 0.2216(3) 0.5237(7) 0.1635(5) 0.080(3) Uani 1 1 d . . . . .
C70 C 0.2435(3) 0.4907(9) 0.1405(5) 0.112(5) Uani 1 1 d . . . . .
H70A H 0.253975 0.441144 0.159677 0.168 Uiso 1 1 calc GR . . . .
H70B H 0.257243 0.536373 0.142001 0.168 Uiso 1 1 calc GR . . . .
H70C H 0.233123 0.474003 0.105469 0.168 Uiso 1 1 calc GR . . . .
C71 C 0.2080(3) 0.6032(8) 0.1308(8) 0.158(8) Uani 1 1 d . . . . .
H71A H 0.201035 0.587306 0.095247 0.237 Uiso 1 1 calc GR . . . .
H71B H 0.222550 0.648345 0.137432 0.237 Uiso 1 1 calc GR . . . .
H71C H 0.191903 0.624127 0.139079 0.237 Uiso 1 1 calc GR . . . .
C72 C 0.2360(4) 0.5446(11) 0.2194(6) 0.159(8) Uani 1 1 d . . . . .
H72A H 0.243819 0.492133 0.238196 0.238 Uiso 1 1 calc GR . . . .
H72B H 0.221701 0.569389 0.231314 0.238 Uiso 1 1 calc GR . . . .
H72C H 0.251543 0.585835 0.224549 0.238 Uiso 1 1 calc GR . . . .
C73 C 0.11501(19) 0.3749(6) 0.0451(3) 0.047(2) Uani 1 1 d . . . . .
C74 C 0.1079(2) 0.4511(7) 0.0426(3) 0.059(2) Uani 1 1 d . . . . .
C75 C 0.1009(3) 0.5460(7) 0.0307(5) 0.091(4) Uani 1 1 d . . . . .
C79 C 0.1810(2) 0.4252(7) 0.0310(4) 0.066(3) Uani 1 1 d . . . . .
C80 C 0.1835(3) 0.4508(7) -0.0072(4) 0.074(3) Uani 1 1 d . . . . .
C81 C 0.1900(3) 0.4967(9) -0.0477(5) 0.133(5) Uani 1 1 d D U . . .
Cu1 Cu 0.13261(2) 0.25967(6) 0.06148(4) 0.0434(3) Uani 1 1 d . . . . .
Cu2 Cu 0.10764(2) 0.20145(7) 0.12495(4) 0.0545(3) Uani 1 1 d . . . . .
Cu3 Cu 0.16213(3) 0.30429(7) 0.16793(4) 0.0600(3) Uani 1 1 d . . . . .
Cu4 Cu 0.16108(3) 0.13806(7) 0.12956(5) 0.0611(3) Uani 1 1 d . . . . .
Cu5 Cu 0.17464(3) 0.38401(8) 0.09031(4) 0.0640(4) Uani 1 1 d . . . . .
Cu6 Cu 0.10741(3) 0.38224(8) 0.11004(5) 0.0714(4) Uani 1 1 d . . . . .
Cu7 Cu 0.08883(3) 0.30676(9) 0.18137(5) 0.0715(4) Uani 1 1 d . . . . .
Cu8 Cu 0.09595(3) 0.28387(10) -0.03321(5) 0.0766(4) Uani 1 1 d . . . . .
Cu9 Cu 0.06898(3) 0.26059(10) 0.03148(5) 0.0817(4) Uani 1 1 d . . . . .
Cu10 Cu 0.16269(3) 0.00867(9) 0.07697(5) 0.0777(4) Uani 1 1 d . . . . .
Cu11 Cu 0.15284(3) 0.33474(10) -0.00878(5) 0.0861(5) Uani 1 1 d . . . . .
Cu12 Cu 0.14841(3) 0.45489(9) 0.18919(5) 0.0783(4) Uani 1 1 d . . . . .
Cu13 Cu 0.12944(3) 0.04984(8) 0.16623(5) 0.0684(4) Uani 1 1 d . . . . .
Cu14 Cu 0.08379(3) 0.13584(10) 0.20189(6) 0.0908(5) Uani 1 1 d . . . . .
Cu15 Cu 0.13934(4) 0.13351(10) -0.00434(6) 0.1056(6) Uani 1 1 d . . . . .
N1 N 0.1726(2) 0.5776(7) 0.2607(5) 0.086(3) Uani 1 1 d . . . . .
O1 O 0.1750(2) 0.5010(6) 0.2749(4) 0.116(3) Uani 1 1 d . . . . .
O2 O 0.1587(2) 0.5898(5) 0.2127(4) 0.108(3) Uani 1 1 d . . . . .
O3 O 0.1822(2) 0.6401(6) 0.2882(4) 0.121(3) Uani 1 1 d . . . . .

loop_
_atom_site_aniso_label
_atom_site_aniso_U_11
_atom_site_aniso_U_22
_atom_site_aniso_U_33
_atom_site_aniso_U_23
_atom_site_aniso_U_13
_atom_site_aniso_U_12
C76A 0.135(8) 0.134(8) 0.135(8) 0.002(2) 0.050(4) 0.000(2)
C78A 0.109(7) 0.106(7) 0.109(7) 0.000(2) 0.041(3) -0.001(2)
C77A 0.124(8) 0.123(8) 0.125(8) 0.001(2) 0.046(3) 0.001(2)
C76B 0.135(8) 0.134(8) 0.135(8) 0.002(2) 0.050(4) 0.000(2)
C78B 0.109(7) 0.106(7) 0.109(7) 0.000(2) 0.041(3) -0.001(2)
C77B 0.124(8) 0.123(8) 0.125(8) 0.001(2) 0.046(3) 0.001(2)
C29B 0.114(7) 0.114(7) 0.114(7) 0.002(2) 0.044(3) -0.002(2)
C28B 0.141(9) 0.143(9) 0.142(9) 0.000(2) 0.053(4) -0.001(2)
C30B 0.129(8) 0.128(8) 0.129(8) 0.001(2) 0.048(4) -0.002(2)
C28A 0.141(9) 0.143(9) 0.142(9) 0.000(2) 0.053(4) -0.001(2)
C29A 0.114(7) 0.114(7) 0.114(7) 0.002(2) 0.044(3) -0.002(2)
C30A 0.129(8) 0.128(8) 0.129(8) 0.001(2) 0.048(4) -0.002(2)
C36A 0.160(10) 0.160(10) 0.159(10) 0.000(2) 0.060(4) 0.000(2)
C35A 0.169(10) 0.170(10) 0.170(10) 0.000(2) 0.064(4) 0.000(2)
C34A 0.147(9) 0.147(9) 0.146(9) 0.000(2) 0.056(4) -0.001(2)
C36B 0.160(10) 0.160(10) 0.159(10) 0.000(2) 0.060(4) 0.000(2)
C35B 0.169(10) 0.170(10) 0.170(10) 0.000(2) 0.064(4) 0.000(2)
C34B 0.147(9) 0.147(9) 0.146(9) 0.000(2) 0.056(4) -0.001(2)
C4A 0.122(7) 0.122(7) 0.121(7) 0.003(2) 0.047(3) -0.001(2)
C5A 0.128(7) 0.128(7) 0.125(7) 0.000(2) 0.048(3) 0.001(2)
C6A 0.113(7) 0.113(7) 0.112(7) 0.000(2) 0.040(3) 0.001(2)
C4B 0.122(7) 0.122(7) 0.121(7) 0.003(2) 0.047(3) -0.001(2)
C5B 0.128(7) 0.128(7) 0.125(7) 0.000(2) 0.048(3) 0.001(2)
C6B 0.113(7) 0.113(7) 0.112(7) 0.000(2) 0.040(3) 0.001(2)
C10A 0.142(9) 0.141(9) 0.140(9) -0.001(2) 0.054(4) 0.002(2)
C11A 0.115(7) 0.115(7) 0.114(7) -0.001(2) 0.045(3) 0.000(2)
C12A 0.165(10) 0.166(10) 0.166(10) -0.001(2) 0.064(4) 0.001(2)
C10B 0.142(9) 0.141(9) 0.140(9) -0.001(2) 0.054(4) 0.002(2)
C11B 0.115(7) 0.115(7) 0.114(7) -0.001(2) 0.045(3) 0.000(2)
C12B 0.165(10) 0.166(10) 0.166(10) -0.001(2) 0.064(4) 0.001(2)
C84A 0.150(9) 0.150(9) 0.150(9) 0.002(2) 0.057(4) -0.002(2)
C83A 0.148(9) 0.148(9) 0.148(9) 0.001(2) 0.056(4) 0.001(2)
C82A 0.170(10) 0.170(11) 0.169(10) 0.000(2) 0.064(4) 0.000(2)
C84B 0.150(9) 0.150(9) 0.150(9) 0.002(2) 0.057(4) -0.002(2)
C83B 0.148(9) 0.148(9) 0.148(9) 0.001(2) 0.056(4) 0.001(2)
C82B 0.170(10) 0.170(11) 0.169(10) 0.000(2) 0.064(4) 0.000(2)
C1 0.044(6) 0.105(9) 0.056(6) 0.016(6) 0.004(5) -0.010(6)
C2 0.063(7) 0.129(11) 0.049(6) 0.014(6) 0.003(5) -0.014(7)
C3 0.087(10) 0.158(14) 0.060(7) 0.028(8) -0.003(7) -0.022(9)
C7 0.085(8) 0.080(8) 0.048(6) -0.017(5) 0.027(6) -0.009(6)
C8 0.130(11) 0.080(8) 0.085(8) -0.002(7) 0.075(8) -0.011(7)
C9 0.178(8) 0.178(8) 0.178(8) 0.0000(10) 0.067(3) -0.0002(10)
C13 0.143(11) 0.062(8) 0.082(8) -0.012(6) 0.074(8) 0.010(7)
C14 0.134(11) 0.063(8) 0.074(7) -0.010(6) 0.064(8) 0.004(7)
C15 0.122(11) 0.072(8) 0.125(10) -0.040(7) 0.073(10) -0.011(8)
C16 0.145(6) 0.143(6) 0.141(6) -0.001(2) 0.055(3) 0.003(2)
C17 0.156(7) 0.155(7) 0.157(7) -0.001(2) 0.059(3) 0.000(2)
C18 0.157(7) 0.157(7) 0.157(7) -0.002(2) 0.059(3) 0.002(2)
C19 0.060(6) 0.066(7) 0.058(6) 0.007(5) 0.035(5) 0.010(5)
C20 0.085(7) 0.039(6) 0.055(6) 0.007(5) 0.033(5) 0.012(5)
C21 0.131(11) 0.048(7) 0.077(8) 0.017(6) 0.041(8) 0.020(7)
C22 0.25(2) 0.114(12) 0.083(10) 0.034(9) 0.071(12) 0.025(12)
C23 0.187(19) 0.057(10) 0.29(3) 0.047(13) -0.009(18) -0.036(12)
C24 0.25(2) 0.085(10) 0.162(15) 0.061(10) 0.134(16) 0.085(12)
C25 0.082(8) 0.074(8) 0.090(8) 0.009(6) 0.040(7) -0.006(6)
C26 0.086(9) 0.102(10) 0.108(10) 0.013(8) 0.049(8) -0.024(8)
C27 0.127(13) 0.130(13) 0.137(13) 0.011(10) 0.078(11) -0.037(11)
C31 0.060(7) 0.117(10) 0.072(7) -0.005(7) 0.035(6) 0.017(6)
C32 0.106(10) 0.156(13) 0.082(8) 0.020(8) 0.066(8) -0.003(9)
C33 0.161(14) 0.33(3) 0.093(12) 0.017(16) 0.052(13) -0.07(2)
C37 0.082(8) 0.062(7) 0.088(8) -0.005(6) 0.049(7) 0.015(6)
C38 0.103(10) 0.071(8) 0.098(9) -0.009(7) 0.024(8) 0.023(7)
C39 0.118(12) 0.146(14) 0.102(11) -0.053(10) 0.060(9) 0.041(10)
C40 0.29(3) 0.115(14) 0.22(2) -0.019(14) 0.18(2) 0.067(16)
C41 0.154(16) 0.28(2) 0.100(12) -0.072(14) 0.064(12) 0.047(15)
C42 0.150(16) 0.205(19) 0.128(13) -0.020(12) 0.083(12) 0.067(14)
C43 0.057(6) 0.047(5) 0.032(4) 0.003(4) 0.014(4) -0.002(4)
C44 0.054(6) 0.042(5) 0.060(6) 0.010(4) 0.027(5) 0.011(4)
C45 0.078(7) 0.071(7) 0.039(5) 0.002(5) 0.011(5) 0.018(6)
C46 0.060(8) 0.230(19) 0.082(9) -0.026(10) 0.000(7) -0.008(10)
C47 0.113(10) 0.096(9) 0.063(7) -0.016(6) 0.041(7) 0.021(7)
C48 0.189(16) 0.109(11) 0.059(8) 0.020(7) 0.022(9) 0.040(11)
C49 0.060(6) 0.060(6) 0.047(5) -0.008(5) 0.013(5) -0.010(5)
C50 0.065(7) 0.067(7) 0.050(6) 0.005(5) 0.011(5) 0.007(6)
C51 0.076(8) 0.066(7) 0.078(8) -0.017(6) 0.015(6) -0.035(6)
C52 0.109(12) 0.082(11) 0.216(19) -0.022(12) 0.000(12) -0.041(9)
C53 0.087(10) 0.128(12) 0.187(16) -0.024(11) 0.068(11) -0.045(9)
C54 0.135(13) 0.195(17) 0.076(9) -0.063(10) 0.043(9) -0.078(12)
C55 0.042(6) 0.083(7) 0.042(5) 0.004(5) 0.013(4) 0.005(5)
C56 0.067(8) 0.094(8) 0.066(7) 0.005(6) 0.029(6) 0.002(6)
C57 0.034(6) 0.117(11) 0.123(11) 0.008(8) 0.008(7) 0.017(7)
C58 0.057(9) 0.200(19) 0.196(19) -0.024(15) 0.005(10) 0.010(10)
C59 0.097(14) 0.41(4) 0.21(2) 0.05(2) 0.077(15) 0.115(19)
C60 0.111(14) 0.120(14) 0.32(3) 0.061(17) 0.067(16) 0.053(11)
C61 0.051(6) 0.052(6) 0.060(6) 0.015(5) 0.013(5) 0.003(5)
C62 0.058(6) 0.042(5) 0.063(6) 0.010(4) 0.024(5) 0.005(5)
C63 0.051(6) 0.075(8) 0.091(8) 0.005(6) 0.029(6) 0.018(5)
C64 0.095(11) 0.127(13) 0.127(13) -0.028(10) -0.006(9) 0.020(9)
C65 0.103(11) 0.121(12) 0.244(19) 0.047(12) 0.126(13) 0.038(9)
C66 0.069(8) 0.089(9) 0.144(12) -0.005(8) 0.038(8) 0.025(7)
C67 0.084(7) 0.048(6) 0.056(6) -0.012(5) 0.032(6) -0.021(5)
C68 0.067(7) 0.050(6) 0.078(7) -0.018(5) 0.020(6) -0.003(5)
C69 0.086(8) 0.045(7) 0.111(10) -0.022(6) 0.039(7) -0.024(6)
C70 0.080(9) 0.105(11) 0.133(12) -0.011(9) 0.019(9) -0.024(8)
C71 0.111(12) 0.054(9) 0.32(3) -0.012(12) 0.093(15) -0.014(8)
C72 0.156(16) 0.205(19) 0.124(13) -0.075(13) 0.062(12) -0.115(14)
C73 0.047(5) 0.044(6) 0.049(5) 0.002(4) 0.017(4) 0.012(4)
C74 0.055(6) 0.065(7) 0.050(6) 0.007(5) 0.011(5) 0.002(5)
C75 0.067(8) 0.066(8) 0.127(11) 0.025(7) 0.022(7) 0.022(6)
C79 0.058(6) 0.071(7) 0.067(7) 0.010(5) 0.021(5) -0.015(5)
C80 0.101(9) 0.061(7) 0.069(7) 0.001(6) 0.041(7) -0.004(6)
C81 0.134(5) 0.133(5) 0.133(5) 0.0000(10) 0.050(2) -0.0001(10)
Cu1 0.0439(6) 0.0439(6) 0.0408(6) 0.0014(5) 0.0142(5) -0.0003(5)
Cu2 0.0472(7) 0.0583(7) 0.0574(7) 0.0099(5) 0.0188(6) 0.0069(5)
Cu3 0.0724(8) 0.0455(7) 0.0549(7) 0.0005(5) 0.0158(6) -0.0120(6)
Cu4 0.0905(9) 0.0388(7) 0.0649(8) 0.0064(5) 0.0415(7) 0.0066(6)
Cu5 0.0756(9) 0.0585(8) 0.0567(7) 0.0012(6) 0.0234(6) -0.0156(6)
Cu6 0.0850(10) 0.0682(9) 0.0645(8) -0.0029(6) 0.0321(7) 0.0213(7)
Cu7 0.0698(9) 0.0853(10) 0.0663(8) 0.0110(7) 0.0335(7) 0.0072(7)
Cu8 0.0571(8) 0.1109(11) 0.0569(8) 0.0158(7) 0.0160(6) 0.0017(7)
Cu9 0.0794(9) 0.1135(12) 0.0476(7) 0.0114(7) 0.0184(7) -0.0040(8)
Cu10 0.1020(11) 0.0722(9) 0.0721(9) -0.0194(7) 0.0476(8) -0.0071(8)
Cu11 0.0946(11) 0.0858(10) 0.0623(8) 0.0027(7) 0.0117(8) -0.0378(8)
Cu12 0.0936(10) 0.0601(8) 0.0772(9) -0.0118(7) 0.0275(8) -0.0109(7)
Cu13 0.0711(9) 0.0650(8) 0.0781(9) 0.0182(6) 0.0383(7) 0.0082(6)
Cu14 0.0795(10) 0.0859(11) 0.1056(12) -0.0064(9) 0.0331(9) -0.0004(8)
Cu15 0.1515(16) 0.0763(11) 0.0924(11) -0.0103(8) 0.0498(11) 0.0239(10)
N1 0.108(8) 0.073(8) 0.094(8) -0.034(7) 0.055(7) -0.030(6)
O1 0.183(10) 0.054(6) 0.129(8) 0.006(5) 0.078(7) -0.008(6)
O2 0.136(8) 0.065(6) 0.121(8) -0.004(5) 0.047(7) 0.006(5)
O3 0.160(9) 0.089(7) 0.113(7) -0.038(6) 0.050(7) -0.040(6)

loop_
_atom_type_symbol
_atom_type_description
_atom_type_scat_dispersion_real
_atom_type_scat_dispersion_imag
_atom_type_scat_source
C C 0.0033 0.0016 'International Tables Vol C Tables 4.2.6.8 and 6.1.1.4'
H H 0.0000 0.0000 'International Tables Vol C Tables 4.2.6.8 and 6.1.1.4'
N N 0.0061 0.0033 'International Tables Vol C Tables 4.2.6.8 and 6.1.1.4'
O O 0.0106 0.0060 'International Tables Vol C Tables 4.2.6.8 and 6.1.1.4'
Cu Cu 0.3201 1.2651 'International Tables Vol C Tables 4.2.6.8 and 6.1.1.4'

loop_
_geom_angle_atom_site_label_1
_geom_angle_atom_site_label_2
_geom_angle_atom_site_label_3
_geom_angle
C2 C1 Cu8 83.9(8)
C2 C1 Cu9 169.2(9)
Cu9 C1 Cu8 85.4(4)
C1 C2 C3 167.4(12)
C1 C2 Cu8 63.7(7)
C3 C2 Cu8 128.9(9)
C5A C3 C4A 85(2)
C6A C3 C4A 105(2)
C6A C3 C5A 130(2)
C5B C3 C4B 113.9(17)
C6B C3 C4B 110.1(18)
C6B C3 C5B 107.7(17)
C2 C3 C4A 104.5(17)
C2 C3 C5A 111.7(18)
C2 C3 C6A 112.6(17)
C2 C3 C4B 107.5(13)
C2 C3 C5B 105.0(14)
C2 C3 C6B 112.6(15)
C8 C7 Cu8 161.2(11)
C8 C7 Cu11 108.3(10)
C8 C7 Cu15 77.8(8)
Cu8 C7 Cu11 90.5(4)
Cu8 C7 Cu15 99.8(5)
Cu11 C7 Cu15 103.8(5)
C7 C8 C9 167.1(15)
C7 C8 Cu15 70.5(7)
C9 C8 Cu15 120.9(10)
C10A C9 C11A 105.4(17)
C10A C9 C8 99(2)
C12A C9 C10A 131(2)
C12A C9 C11A 107.5(17)
C12A C9 C8 110(3)
C10B C9 C11B 100.8(15)
C10B C9 C8 111(2)
C12B C9 C10B 128(2)
C12B C9 C11B 106.3(17)
C12B C9 C8 109(2)
C8 C9 C11A 98.4(16)
C8 C9 C11B 95.8(15)
C14 C13 Cu10 82.0(8)
C14 C13 Cu15 177.3(9)
Cu15 C13 Cu10 95.4(4)
C13 C14 C15 169.9(12)
C13 C14 Cu10 63.9(6)
C15 C14 Cu10 125.6(8)
C14 C15 C18 106.6(11)
C16 C15 C14 106.7(12)
C16 C15 C17 109.3(12)
C16 C15 C18 108.2(12)
C17 C15 C14 113.9(12)
C17 C15 C18 111.8(14)
C20 C19 Cu4 159.1(8)
C20 C19 Cu10 121.2(8)
C20 C19 Cu13 84.2(7)
Cu4 C19 Cu13 78.7(3)
Cu10 C19 Cu4 79.0(4)
Cu10 C19 Cu13 125.9(5)
C19 C20 C21 172.7(11)
C19 C20 Cu13 64.1(6)
C21 C20 Cu13 123.1(7)
C20 C21 C22 108.6(9)
C20 C21 C24 107.0(10)
C23 C21 C20 109.6(11)
C23 C21 C22 113.7(14)
C23 C21 C24 107.8(13)
C24 C21 C22 110.0(12)
C26 C25 Cu13 174.8(12)
C26 C25 Cu14 80.2(9)
Cu13 C25 Cu14 104.6(5)
C25 C26 C27 165.3(15)
C25 C26 Cu14 65.8(8)
C27 C26 Cu14 128.9(10)
C29B C27 C28B 109(2)
C29B C27 C30B 115(2)
C29B C27 C26 111.1(18)
C28B C27 C30B 112(2)
C28A C27 C30A 109(2)
C29A C27 C28A 117(2)
C29A C27 C30A 106(2)
C26 C27 C28B 109.2(19)
C26 C27 C30B 100.7(17)
C26 C27 C28A 109.4(18)
C26 C27 C29A 105.6(17)
C26 C27 C30A 109.9(16)
C32 C31 Cu7 170.5(12)
C32 C31 Cu14 100.4(11)
Cu7 C31 Cu14 88.5(4)
C31 C32 C33 170.1(18)
C31 C32 Cu14 51.5(8)
C33 C32 Cu14 137.9(14)
C35A C33 C36A 95(3)
C35A C33 C34A 111(3)
C35A C33 C32 116(3)
C34A C33 C36A 120(3)
C34A C33 C32 110(2)
C35B C33 C36B 116(3)
C35B C33 C32 114(2)
C34B C33 C36B 99(3)
C34B C33 C35B 112(3)
C34B C33 C32 112(2)
C32 C33 C36A 105(2)
C32 C33 C36B 104(2)
C38 C37 Cu6 161.4(11)
C38 C37 Cu7 84.9(9)
C38 C37 Cu12 112.5(10)
Cu6 C37 Cu7 88.4(4)
Cu6 C37 Cu12 85.4(4)
Cu12 C37 Cu7 125.7(5)
C37 C38 C39 166.4(15)
C37 C38 Cu7 64.0(7)
C39 C38 Cu7 128.8(11)
C38 C39 C41 107.5(12)
C38 C39 C42 107.2(12)
C40 C39 C38 114.0(14)
C40 C39 C41 105.0(15)
C40 C39 C42 111.5(14)
C41 C39 C42 111.6(14)
C44 C43 Cu2 150.5(8)
C44 C43 Cu3 79.1(6)
C44 C43 Cu4 123.2(7)
C44 C43 Cu13 121.7(7)
Cu2 C43 Cu3 95.4(3)
Cu2 C43 Cu4 84.0(3)
Cu2 C43 Cu13 75.8(3)
Cu3 C43 Cu4 82.2(3)
Cu3 C43 Cu13 150.9(4)
Cu4 C43 Cu13 69.4(3)
C43 C44 C45 166.3(9)
C43 C44 Cu3 67.0(5)
C45 C44 Cu3 126.6(7)
C44 C45 C47 109.8(8)
C44 C45 C48 107.4(9)
C46 C45 C44 111.7(9)
C46 C45 C47 108.4(10)
C46 C45 C48 110.3(11)
C48 C45 C47 109.1(9)
C50 C49 Cu1 165.4(8)
C50 C49 Cu2 116.4(7)
C50 C49 Cu9 98.3(7)
C50 C49 Cu15 93.7(7)
Cu1 C49 Cu2 77.5(3)
Cu1 C49 Cu9 81.3(3)
Cu1 C49 Cu15 74.8(3)
Cu2 C49 Cu9 71.3(3)
Cu2 C49 Cu15 145.2(5)
Cu9 C49 Cu15 123.7(4)
C49 C50 C51 176.1(11)
C50 C51 C52 109.1(9)
C50 C51 C53 105.5(10)
C50 C51 C54 109.3(9)
C53 C51 C52 107.0(11)
C54 C51 C52 114.1(12)
C54 C51 C53 111.5(11)
C56 C55 Cu2 161.1(9)
C56 C55 Cu7 118.2(8)
C56 C55 Cu9 76.9(7)
Cu2 C55 Cu7 80.7(3)
Cu2 C55 Cu9 88.0(4)
Cu9 C55 Cu7 145.8(5)
C55 C56 C57 166.1(11)
C55 C56 Cu9 69.6(6)
C57 C56 Cu9 123.9(9)
C56 C57 C58 108.6(11)
C56 C57 C59 105.3(11)
C56 C57 C60 108.8(11)
C59 C57 C58 113.8(14)
C60 C57 C58 106.5(14)
C60 C57 C59 113.7(15)
C62 C61 Cu1 163.9(9)
C62 C61 Cu4 90.6(7)
C62 C61 Cu5 114.9(7)
Cu1 C61 Cu4 82.3(4)
Cu1 C61 Cu5 79.0(3)
Cu4 C61 Cu5 140.2(5)
C61 C62 C63 168.6(10)
C61 C62 Cu4 59.2(6)
C63 C62 Cu4 129.9(7)
C62 C63 C64 105.7(9)
C62 C63 C65 108.5(9)
C62 C63 C66 111.9(9)
C65 C63 C64 112.6(11)
C65 C63 C66 109.4(9)
C66 C63 C64 108.7(10)
C68 C67 Cu3 152.5(9)
C68 C67 Cu5 74.7(7)
C68 C67 Cu12 126.3(8)
Cu3 C67 Cu5 86.3(4)
Cu3 C67 Cu12 80.7(4)
Cu12 C67 Cu5 123.6(5)
C67 C68 C69 161.7(11)
C67 C68 Cu5 72.8(6)
C69 C68 Cu5 125.5(8)
C68 C69 C70 112.2(9)
C68 C69 C71 109.0(10)
C68 C69 C72 106.9(10)
C71 C69 C70 103.0(11)
C72 C69 C70 112.6(12)
C72 C69 C71 113.1(12)
C74 C73 Cu1 168.7(8)
C74 C73 Cu6 81.5(6)
C74 C73 Cu8 119.0(7)
Cu1 C73 Cu6 93.0(4)
Cu1 C73 Cu8 71.7(3)
Cu6 C73 Cu8 135.0(4)
C73 C74 C75 168.8(10)
C73 C74 Cu6 65.2(6)
C75 C74 Cu6 125.8(8)
C78A C75 C76A 106.2(19)
C77A C75 C76A 123(2)
C77A C75 C78A 108(2)
C77A C75 C74 105.9(16)
C76B C75 C78B 112(2)
C76B C75 C77B 117.3(19)
C78B C75 C77B 101.7(18)
C74 C75 C76A 104.1(15)
C74 C75 C78A 109.6(14)
C74 C75 C76B 108.4(16)
C74 C75 C78B 109.6(14)
C74 C75 C77B 107.7(13)
C80 C79 Cu5 177.0(10)
C80 C79 Cu11 90.4(8)
Cu5 C79 Cu11 87.5(4)
C79 C80 C81 168.6(12)
C79 C80 Cu11 58.6(7)
C81 C80 Cu11 132.7(9)
C84A C81 C83A 107.7(9)
C84A C81 C82A 110.1(9)
C82A C81 C83A 107.4(9)
C83B C81 C84B 106.9(9)
C82B C81 C84B 108.8(9)
C82B C81 C83B 108.6(9)
C80 C81 C84A 109.9(16)
C80 C81 C83A 107.6(16)
C80 C81 C82A 113.9(16)
C80 C81 C84B 109.1(15)
C80 C81 C83B 106.6(15)
C80 C81 C82B 116.5(17)
C49 Cu1 Cu2 56.0(3)
C49 Cu1 Cu3 114.1(3)
C49 Cu1 Cu4 70.2(3)
C49 Cu1 Cu5 168.0(3)
C49 Cu1 Cu6 106.6(3)
C49 Cu1 Cu8 78.8(3)
C49 Cu1 Cu9 56.3(3)
C49 Cu1 Cu11 125.1(3)
C49 Cu1 Cu15 61.6(3)
C61 Cu1 C49 113.5(4)
C61 Cu1 Cu2 106.8(3)
C61 Cu1 Cu3 60.6(3)
C61 Cu1 Cu4 50.0(3)
C61 Cu1 Cu5 54.8(3)
C61 Cu1 Cu6 116.7(3)
C61 Cu1 Cu8 135.5(3)
C61 Cu1 Cu9 165.1(3)
C61 Cu1 Cu11 79.5(3)
C61 Cu1 Cu15 80.5(3)
C73 Cu1 C49 121.9(4)
C73 Cu1 C61 124.4(4)
C73 Cu1 Cu2 100.8(2)
C73 Cu1 Cu3 92.1(3)
C73 Cu1 Cu4 150.8(3)
C73 Cu1 Cu5 69.7(3)
C73 Cu1 Cu6 44.3(2)
C73 Cu1 Cu8 63.6(3)
C73 Cu1 Cu9 66.0(3)
C73 Cu1 Cu11 72.6(2)
C73 Cu1 Cu15 128.7(3)
Cu2 Cu1 Cu3 63.96(4)
Cu2 Cu1 Cu5 121.70(5)
Cu2 Cu1 Cu6 60.63(4)
Cu2 Cu1 Cu9 58.94(4)
Cu2 Cu1 Cu11 172.91(6)
Cu2 Cu1 Cu15 114.43(6)
Cu3 Cu1 Cu9 111.51(5)
Cu4 Cu1 Cu2 62.22(4)
Cu4 Cu1 Cu3 59.53(4)
Cu4 Cu1 Cu5 98.09(5)
Cu4 Cu1 Cu6 108.59(5)
Cu4 Cu1 Cu9 115.37(5)
Cu4 Cu1 Cu11 124.84(6)
Cu4 Cu1 Cu15 80.37(5)
Cu5 Cu1 Cu3 59.35(4)
Cu5 Cu1 Cu6 79.25(5)
Cu5 Cu1 Cu9 134.39(6)
Cu5 Cu1 Cu11 58.94(4)
Cu5 Cu1 Cu15 114.90(6)
Cu6 Cu1 Cu3 59.09(4)
Cu6 Cu1 Cu9 61.73(5)
Cu8 Cu1 Cu2 114.50(5)
Cu8 Cu1 Cu3 155.47(6)
Cu8 Cu1 Cu4 143.65(6)
Cu8 Cu1 Cu5 111.20(5)
Cu8 Cu1 Cu6 97.94(5)
Cu8 Cu1 Cu9 56.83(4)
Cu8 Cu1 Cu11 60.64(5)
Cu8 Cu1 Cu15 68.20(6)
Cu11 Cu1 Cu3 117.96(5)
Cu11 Cu1 Cu6 113.84(6)
Cu11 Cu1 Cu9 115.05(5)
Cu11 Cu1 Cu15 69.40(5)
Cu15 Cu1 Cu3 135.98(6)
Cu15 Cu1 Cu6 162.65(6)
Cu15 Cu1 Cu9 101.13(6)
C43 Cu2 C49 116.2(3)
C43 Cu2 Cu1 94.5(2)
C43 Cu2 Cu3 43.3(2)
C43 Cu2 Cu4 51.3(2)
C43 Cu2 Cu6 98.0(2)
C43 Cu2 Cu7 87.0(3)
C43 Cu2 Cu9 157.1(2)
C43 Cu2 Cu13 58.4(2)
C43 Cu2 Cu14 81.5(2)
C49 Cu2 Cu1 46.6(3)
C49 Cu2 Cu3 103.4(3)
C49 Cu2 Cu4 65.0(2)
C49 Cu2 Cu6 101.0(3)
C49 Cu2 Cu7 153.2(3)
C49 Cu2 Cu9 57.5(2)
C49 Cu2 Cu13 88.4(3)
C49 Cu2 Cu14 135.5(3)
C55 Cu2 C43 140.6(4)
C55 Cu2 C49 102.3(4)
C55 Cu2 Cu1 107.0(3)
C55 Cu2 Cu3 121.8(3)
C55 Cu2 Cu4 165.0(3)
C55 Cu2 Cu6 65.4(3)
C55 Cu2 Cu7 53.6(3)
C55 Cu2 Cu9 47.6(3)
C55 Cu2 Cu13 134.3(3)
C55 Cu2 Cu14 76.3(3)
Cu1 Cu2 Cu3 61.44(4)
Cu1 Cu2 Cu4 58.70(4)
Cu1 Cu2 Cu6 63.05(4)
Cu1 Cu2 Cu9 64.94(5)
Cu1 Cu2 Cu14 176.03(6)
Cu3 Cu2 Cu14 115.07(5)
Cu4 Cu2 Cu3 57.73(4)
Cu4 Cu2 Cu6 107.78(5)
Cu4 Cu2 Cu9 117.58(5)
Cu4 Cu2 Cu14 118.16(5)
Cu6 Cu2 Cu3 59.00(4)
Cu6 Cu2 Cu14 117.34(5)
Cu7 Cu2 Cu1 123.16(6)
Cu7 Cu2 Cu3 84.07(5)
Cu7 Cu2 Cu4 136.34(6)
Cu7 Cu2 Cu6 60.51(4)
Cu7 Cu2 Cu9 95.87(6)
Cu7 Cu2 Cu14 56.88(5)
Cu9 Cu2 Cu3 114.25(5)
Cu9 Cu2 Cu6 64.50(5)
Cu9 Cu2 Cu14 118.97(6)
Cu13 Cu2 Cu1 112.08(5)
Cu13 Cu2 Cu3 97.65(5)
Cu13 Cu2 Cu4 56.43(4)
Cu13 Cu2 Cu6 156.18(6)
Cu13 Cu2 Cu7 116.41(6)
Cu13 Cu2 Cu9 136.90(6)
Cu13 Cu2 Cu14 65.83(5)
C43 Cu3 C44 33.8(3)
C43 Cu3 Cu1 86.8(2)
C43 Cu3 Cu2 41.3(2)
C43 Cu3 Cu4 51.0(2)
C43 Cu3 Cu5 141.7(2)
C43 Cu3 Cu6 95.1(3)
C43 Cu3 Cu12 122.2(2)
C44 Cu3 Cu1 120.5(3)
C44 Cu3 Cu2 72.3(3)
C44 Cu3 Cu4 74.4(2)
C44 Cu3 Cu5 165.0(2)
C44 Cu3 Cu6 113.7(2)
C44 Cu3 Cu12 106.8(2)
C67 Cu3 C43 168.0(4)
C67 Cu3 C44 134.6(4)
C67 Cu3 Cu1 104.9(3)
C67 Cu3 Cu2 146.1(3)
C67 Cu3 Cu4 138.2(3)
C67 Cu3 Cu5 50.2(3)
C67 Cu3 Cu6 88.9(3)
C67 Cu3 Cu12 51.3(3)
Cu1 Cu3 Cu2 54.60(4)
Cu4 Cu3 Cu1 56.30(4)
Cu4 Cu3 Cu2 57.68(4)
Cu4 Cu3 Cu5 94.27(5)
Cu4 Cu3 Cu6 106.81(5)
Cu5 Cu3 Cu1 57.08(4)
Cu5 Cu3 Cu2 110.39(5)
Cu5 Cu3 Cu6 78.68(5)
Cu6 Cu3 Cu1 60.15(4)
Cu6 Cu3 Cu2 57.90(4)
Cu12 Cu3 Cu1 112.76(6)
Cu12 Cu3 Cu2 107.56(6)
Cu12 Cu3 Cu4 164.57(7)
Cu12 Cu3 Cu5 86.75(5)
Cu12 Cu3 Cu6 58.25(5)
C19 Cu4 C43 102.8(3)
C19 Cu4 C61 146.3(4)
C19 Cu4 C62 119.7(3)
C19 Cu4 Cu1 144.7(3)
C19 Cu4 Cu2 108.7(3)
C19 Cu4 Cu3 145.1(3)
C19 Cu4 Cu10 49.4(3)
C19 Cu4 Cu13 51.5(2)
C43 Cu4 C62 122.5(3)
C43 Cu4 Cu1 90.0(2)
C43 Cu4 Cu2 44.8(2)
C43 Cu4 Cu3 46.8(2)
C43 Cu4 Cu10 147.0(2)
C43 Cu4 Cu13 58.2(2)
C61 Cu4 C43 108.9(4)
C61 Cu4 C62 30.2(3)
C61 Cu4 Cu1 47.7(3)
C61 Cu4 Cu2 101.8(3)
C61 Cu4 Cu3 62.6(3)
C61 Cu4 Cu10 102.7(3)
C61 Cu4 Cu13 161.2(3)
C62 Cu4 Cu1 77.2(2)
C62 Cu4 Cu2 131.2(2)
C62 Cu4 Cu3 78.2(2)
C62 Cu4 Cu10 89.9(2)
C62 Cu4 Cu13 167.4(2)
Cu1 Cu4 Cu2 59.08(4)
Cu1 Cu4 Cu3 64.17(4)
Cu2 Cu4 Cu3 64.59(4)
Cu10 Cu4 Cu1 104.66(6)
Cu10 Cu4 Cu2 119.61(7)
Cu10 Cu4 Cu3 165.06(6)
Cu10 Cu4 Cu13 88.85(6)
Cu13 Cu4 Cu1 115.24(6)
Cu13 Cu4 Cu2 59.41(5)
Cu13 Cu4 Cu3 104.74(6)
C61 Cu5 Cu1 46.3(2)
C61 Cu5 Cu3 60.7(2)
C61 Cu5 Cu11 77.3(2)
C67 Cu5 C61 98.7(4)
C67 Cu5 C68 32.5(4)
C67 Cu5 Cu1 104.8(3)
C67 Cu5 Cu3 43.5(3)
C67 Cu5 Cu11 165.0(3)
C68 Cu5 C61 118.8(4)
C68 Cu5 Cu1 137.3(3)
C68 Cu5 Cu3 74.7(3)
C68 Cu5 Cu11 160.2(3)
C79 Cu5 C61 112.4(4)
C79 Cu5 C67 144.5(4)
C79 Cu5 C68 113.1(4)
C79 Cu5 Cu1 109.0(3)
C79 Cu5 Cu3 172.1(3)
C79 Cu5 Cu11 47.2(3)
Cu1 Cu5 Cu3 63.57(4)
Cu11 Cu5 Cu1 61.93(4)
Cu11 Cu5 Cu3 125.10(6)
C37 Cu6 C73 160.4(4)
C37 Cu6 C74 129.6(4)
C37 Cu6 Cu1 148.4(3)
C37 Cu6 Cu2 102.9(3)
C37 Cu6 Cu3 89.3(3)
C37 Cu6 Cu7 49.2(3)
C37 Cu6 Cu9 132.5(4)
C37 Cu6 Cu12 49.7(4)
C73 Cu6 C74 33.3(3)
C73 Cu6 Cu1 42.7(3)
C73 Cu6 Cu2 95.2(3)
C73 Cu6 Cu3 92.3(3)
C73 Cu6 Cu7 150.4(3)
C73 Cu6 Cu9 64.4(3)
C73 Cu6 Cu12 116.9(3)
C74 Cu6 Cu1 75.7(3)
C74 Cu6 Cu2 127.5(3)
C74 Cu6 Cu3 112.7(3)
C74 Cu6 Cu7 162.5(3)
C74 Cu6 Cu9 82.3(3)
C74 Cu6 Cu12 106.2(3)
Cu1 Cu6 Cu9 60.02(4)
Cu2 Cu6 Cu1 56.32(4)
Cu2 Cu6 Cu3 63.09(4)
Cu2 Cu6 Cu9 57.07(4)
Cu3 Cu6 Cu1 60.75(4)
Cu3 Cu6 Cu9 111.46(6)
Cu7 Cu6 Cu1 113.25(6)
Cu7 Cu6 Cu2 57.26(4)
Cu7 Cu6 Cu3 84.61(5)
Cu7 Cu6 Cu9 89.33(6)
Cu12 Cu6 Cu1 110.59(6)
Cu12 Cu6 Cu2 109.44(6)
Cu12 Cu6 Cu3 55.22(5)
Cu12 Cu6 Cu7 85.24(6)
Cu12 Cu6 Cu9 166.00(7)
C31 Cu7 C37 139.4(5)
C31 Cu7 C38 110.5(5)
C31 Cu7 C55 116.6(4)
C31 Cu7 Cu2 113.0(3)
C31 Cu7 Cu6 173.3(3)
C31 Cu7 Cu14 45.8(3)
C37 Cu7 C38 31.1(4)
C37 Cu7 C55 102.6(4)
C37 Cu7 Cu2 101.4(3)
C37 Cu7 Cu6 42.4(3)
C37 Cu7 Cu14 162.7(3)
C38 Cu7 Cu2 132.4(4)
C38 Cu7 Cu6 72.6(4)
C38 Cu7 Cu14 155.1(3)
C55 Cu7 C38 124.3(4)
C55 Cu7 Cu2 45.7(3)
C55 Cu7 Cu6 64.0(2)
C55 Cu7 Cu14 79.8(3)
Cu2 Cu7 Cu6 62.22(4)
Cu2 Cu7 Cu14 67.82(5)
Cu14 Cu7 Cu6 129.97(6)
C1 Cu8 C2 32.3(4)
C1 Cu8 C73 96.9(4)
C1 Cu8 Cu1 112.9(3)
C1 Cu8 Cu9 45.7(3)
C1 Cu8 Cu11 161.4(3)
C1 Cu8 Cu15 128.3(3)
C2 Cu8 C73 117.6(4)
C2 Cu8 Cu1 145.1(3)
C2 Cu8 Cu9 78.1(3)
C2 Cu8 Cu11 147.7(3)
C2 Cu8 Cu15 135.5(3)
C7 Cu8 C1 152.5(5)
C7 Cu8 C2 128.4(4)
C7 Cu8 C73 110.0(4)
C7 Cu8 Cu1 84.3(3)
C7 Cu8 Cu9 143.3(3)
C7 Cu8 Cu11 45.6(3)
C7 Cu8 Cu15 42.3(3)
C73 Cu8 Cu1 44.7(2)
C73 Cu8 Cu9 65.3(2)
C73 Cu8 Cu11 66.8(2)
C73 Cu8 Cu15 101.3(2)
Cu1 Cu8 Cu9 67.15(5)
Cu1 Cu8 Cu11 62.42(5)
Cu1 Cu8 Cu15 58.36(5)
Cu9 Cu8 Cu11 126.48(6)
Cu9 Cu8 Cu15 101.32(6)
Cu11 Cu8 Cu15 66.35(6)
C1 Cu9 C49 107.9(4)
C1 Cu9 C55 157.5(4)
C1 Cu9 C56 124.1(4)
C1 Cu9 Cu1 104.9(3)
C1 Cu9 Cu2 158.1(3)
C1 Cu9 Cu6 124.1(3)
C1 Cu9 Cu8 48.9(3)
C49 Cu9 Cu1 42.4(2)
C49 Cu9 Cu2 51.2(2)
C49 Cu9 Cu6 92.3(2)
C49 Cu9 Cu8 71.0(2)
C55 Cu9 C49 93.2(3)
C55 Cu9 C56 33.6(4)
C55 Cu9 Cu1 95.9(3)
C55 Cu9 Cu2 44.4(3)
C55 Cu9 Cu6 60.8(3)
C55 Cu9 Cu8 151.2(3)
C56 Cu9 C49 121.9(4)
C56 Cu9 Cu1 128.4(3)
C56 Cu9 Cu2 77.5(3)
C56 Cu9 Cu6 79.7(3)
C56 Cu9 Cu8 165.9(3)
Cu1 Cu9 Cu6 58.25(4)
Cu2 Cu9 Cu1 56.12(4)
Cu2 Cu9 Cu6 58.43(4)
Cu8 Cu9 Cu1 56.02(4)
Cu8 Cu9 Cu2 110.96(6)
Cu8 Cu9 Cu6 94.93(6)
C13 Cu10 C14 34.2(4)
C13 Cu10 Cu4 120.7(3)
C13 Cu10 Cu15 41.2(3)
C14 Cu10 Cu4 151.3(3)
C14 Cu10 Cu15 75.4(3)
C19 Cu10 C13 170.7(5)
C19 Cu10 C14 154.8(4)
C19 Cu10 Cu4 51.6(3)
C19 Cu10 Cu15 129.7(3)
Cu4 Cu10 Cu15 81.53(6)
C7 Cu11 C79 175.4(5)
C7 Cu11 C80 145.8(4)
C7 Cu11 Cu1 79.2(3)
C7 Cu11 Cu5 137.8(3)
C7 Cu11 Cu8 43.9(3)
C79 Cu11 C80 31.0(4)
C79 Cu11 Cu1 104.3(3)
C79 Cu11 Cu5 45.3(3)
C79 Cu11 Cu8 140.7(3)
C80 Cu11 Cu1 135.0(3)
C80 Cu11 Cu5 76.3(3)
C80 Cu11 Cu8 145.1(3)
Cu5 Cu11 Cu1 59.13(4)
Cu5 Cu11 Cu8 108.19(7)
Cu8 Cu11 Cu1 56.94(4)
C37 Cu12 Cu3 94.9(3)
C37 Cu12 Cu6 44.9(3)
C37 Cu12 O1 117.0(4)
C37 Cu12 O2 112.7(4)
C67 Cu12 C37 136.0(4)
C67 Cu12 Cu3 47.9(3)
C67 Cu12 Cu6 92.9(3)
C67 Cu12 O1 101.9(4)
C67 Cu12 O2 105.9(4)
Cu3 Cu12 Cu6 66.52(5)
O1 Cu12 Cu3 114.6(2)
O1 Cu12 Cu6 160.1(2)
O2 Cu12 Cu3 152.3(3)
O2 Cu12 Cu6 132.8(3)
O2 Cu12 O1 55.4(3)
C19 Cu13 C20 31.7(3)
C19 Cu13 C43 96.3(4)
C19 Cu13 Cu2 111.7(3)
C19 Cu13 Cu4 49.8(3)
C20 Cu13 C43 120.1(3)
C20 Cu13 Cu2 143.2(2)
C20 Cu13 Cu4 81.0(3)
C25 Cu13 C19 149.9(5)
C25 Cu13 C20 122.9(4)
C25 Cu13 C43 113.8(4)
C25 Cu13 Cu2 89.2(3)
C25 Cu13 Cu4 152.5(3)
C43 Cu13 Cu2 45.8(2)
C43 Cu13 Cu4 52.5(2)
Cu4 Cu13 Cu2 64.15(5)
C25 Cu14 C26 34.0(4)
C25 Cu14 C32 151.8(5)
C25 Cu14 Cu2 77.1(3)
C25 Cu14 Cu7 132.4(3)
C26 Cu14 C32 128.9(5)
C26 Cu14 Cu2 102.8(3)
C26 Cu14 Cu7 150.2(3)
C31 Cu14 C25 172.1(5)
C31 Cu14 C26 152.5(5)
C31 Cu14 C32 28.1(4)
C31 Cu14 Cu2 100.5(4)
C31 Cu14 Cu7 45.7(4)
C32 Cu14 Cu2 127.8(3)
C32 Cu14 Cu7 73.7(3)
Cu7 Cu14 Cu2 55.30(4)
C7 Cu15 C8 31.8(4)
C7 Cu15 C49 101.2(4)
C7 Cu15 Cu1 77.2(3)
C7 Cu15 Cu8 37.9(3)
C7 Cu15 Cu10 167.3(3)
C8 Cu15 C49 132.3(4)
C8 Cu15 Cu1 105.8(3)
C8 Cu15 Cu8 68.6(4)
C8 Cu15 Cu10 152.0(4)
C13 Cu15 C7 144.7(4)
C13 Cu15 C8 113.0(5)
C13 Cu15 C49 112.8(4)
C13 Cu15 Cu1 135.0(3)
C13 Cu15 Cu8 165.3(4)
C13 Cu15 Cu10 43.4(3)
C49 Cu15 Cu1 43.6(2)
C49 Cu15 Cu8 63.7(2)
C49 Cu15 Cu10 75.3(2)
Cu1 Cu15 Cu8 53.44(4)
Cu1 Cu15 Cu10 92.44(6)
Cu10 Cu15 Cu8 138.52(7)
O1 N1 O2 115.5(10)
O3 N1 O1 125.4(13)
O3 N1 O2 119.1(12)
N1 O1 Cu12 90.2(7)
N1 O2 Cu12 98.9(7)

loop_
_geom_bond_atom_site_label_1
_geom_bond_atom_site_label_2
_geom_bond_distance
C76A C75 1.64(4)
C78A C75 1.57(3)
C77A C75 1.42(3)
C76B C75 1.50(4)
C78B C75 1.52(3)
C77B C75 1.76(3)
C29B C27 1.47(2)
C28B C27 1.56(3)
C30B C27 1.65(3)
C28A C27 1.57(3)
C29A C27 1.51(2)
C30A C27 1.64(3)
C36A C33 1.76(5)
C35A C33 1.41(5)
C34A C33 1.54(5)
C36B C33 1.68(4)
C35B C33 1.48(4)
C34B C33 1.41(4)
C4A C3 1.64(3)
C5A C3 1.54(3)
C6A C3 1.51(2)
C4B C3 1.59(2)
C5B C3 1.58(2)
C6B C3 1.51(2)
C10A C9 1.38(2)
C11A C9 1.71(3)
C12A C9 1.31(2)
C10B C9 1.42(2)
C11B C9 1.75(3)
C12B C9 1.30(2)
C84A C81 1.506(10)
C83A C81 1.531(10)
C82A C81 1.511(10)
C84B C81 1.526(9)
C83B C81 1.523(9)
C82B C81 1.504(10)
C1 C2 1.195(13)
C1 Cu8 2.002(10)
C1 Cu9 1.903(10)
C2 C3 1.485(15)
C2 Cu8 2.221(11)
C7 C8 1.157(14)
C7 Cu8 1.891(12)
C7 Cu11 1.949(10)
C7 Cu15 2.070(11)
C8 C9 1.65(2)
C8 Cu15 2.146(10)
C13 C14 1.239(14)
C13 Cu10 1.981(11)
C13 Cu15 1.898(12)
C14 C15 1.497(16)
C14 Cu10 2.184(10)
C15 C16 1.460(18)
C15 C17 1.471(19)
C15 C18 1.58(2)
C19 C20 1.190(12)
C19 Cu4 1.989(10)
C19 Cu10 1.928(9)
C19 Cu13 2.035(9)
C20 C21 1.485(13)
C20 Cu13 2.252(9)
C21 C22 1.551(17)
C21 C23 1.479(19)
C21 C24 1.538(18)
C25 C26 1.232(15)
C25 Cu13 1.875(12)
C25 Cu14 2.009(11)
C26 C27 1.505(17)
C26 Cu14 2.171(13)
C31 C32 1.168(14)
C31 Cu7 1.941(12)
C31 Cu14 1.944(11)
C32 C33 1.542(19)
C32 Cu14 2.442(13)
C37 C38 1.199(14)
C37 Cu6 1.857(11)
C37 Cu7 2.084(11)
C37 Cu12 2.010(11)
C38 C39 1.498(16)
C38 Cu7 2.309(12)
C39 C40 1.45(2)
C39 C41 1.51(2)
C39 C42 1.57(2)
C43 C44 1.227(12)
C43 Cu2 1.951(9)
C43 Cu3 2.029(8)
C43 Cu4 2.161(8)
C43 Cu13 2.315(9)
C44 C45 1.516(13)
C44 Cu3 2.165(8)
C45 C46 1.514(16)
C45 C47 1.535(13)
C45 C48 1.525(15)
C49 C50 1.231(13)
C49 Cu1 1.987(10)
C49 Cu2 2.268(9)
C49 Cu9 2.455(10)
C49 Cu15 2.535(9)
C50 C51 1.479(14)
C51 C52 1.547(18)
C51 C53 1.543(16)
C51 C54 1.493(15)
C55 C56 1.202(13)
C55 Cu2 1.929(10)
C55 Cu7 2.170(9)
C55 Cu9 2.038(8)
C56 C57 1.493(15)
C56 Cu9 2.118(10)
C57 C58 1.62(2)
C57 C59 1.58(2)
C57 C60 1.52(2)
C61 C62 1.205(12)
C61 Cu1 1.986(10)
C61 Cu4 2.059(9)
C61 Cu5 2.245(9)
C62 C63 1.468(14)
C62 Cu4 2.396(9)
C63 C64 1.649(16)
C63 C65 1.494(16)
C63 C66 1.537(15)
C67 C68 1.198(13)
C67 Cu3 1.907(10)
C67 Cu5 2.131(9)
C67 Cu12 2.005(10)
C68 C69 1.490(15)
C68 Cu5 2.151(10)
C69 C70 1.538(17)
C69 C71 1.520(19)
C69 C72 1.497(17)
C73 C74 1.212(12)
C73 Cu1 1.942(9)
C73 Cu6 2.002(8)
C73 Cu8 2.476(9)
C74 C75 1.500(15)
C74 Cu6 2.181(9)
C79 C80 1.194(13)
C79 Cu5 1.916(10)
C79 Cu11 1.979(10)
C80 C81 1.472(15)
C80 Cu11 2.319(11)
Cu1 Cu2 2.6718(15)
Cu1 Cu3 2.8791(16)
Cu1 Cu4 2.6612(15)
Cu1 Cu5 2.6990(16)
Cu1 Cu6 2.8620(15)
Cu1 Cu8 2.6233(16)
Cu1 Cu9 2.9152(18)
Cu1 Cu11 2.7745(17)
Cu1 Cu15 2.7806(18)
Cu2 Cu3 2.9451(17)
Cu2 Cu4 2.7556(17)
Cu2 Cu6 2.7980(18)
Cu2 Cu7 2.6600(17)
Cu2 Cu9 2.7567(17)
Cu2 Cu13 2.6358(17)
Cu2 Cu14 2.9963(19)
Cu3 Cu4 2.7568(16)
Cu3 Cu5 2.7662(16)
Cu3 Cu6 2.8311(19)
Cu3 Cu12 2.5353(18)
Cu4 Cu10 2.4918(17)
Cu4 Cu13 2.5513(16)
Cu5 Cu11 2.6936(19)
Cu6 Cu7 2.7527(18)
Cu6 Cu9 2.964(2)
Cu6 Cu12 2.625(2)
Cu7 Cu14 2.710(2)
Cu8 Cu9 2.6479(18)
Cu8 Cu11 2.728(2)
Cu8 Cu15 3.033(2)
Cu10 Cu15 2.870(2)
Cu12 O1 2.379(10)
Cu12 O2 2.169(9)
N1 O1 1.230(12)
N1 O2 1.279(12)
N1 O3 1.210(11)
